data_4129691
loop_
_publ_author_name
'Wang, Lei'
'Hu, Lianrui'
'Zhang, Hezhong'
'Chen, Hui'
'Deng, Liang'

_publ_section_title
;
 Three-coordinate iron(IV) bisimido complexes with aminocarbene ligation:
 synthesis, structure, and reactivity.
;
_journal_issue 44
_journal_name_full 'Journal of the American Chemical Society'
_journal_page_first 14196
_journal_page_last 14207
_journal_paper_doi 10.1021/jacs.5b09579
_journal_volume 137
_journal_year 2015
_chemical_formula_sum 'C51 H66 Fe N4 Si'
_chemical_formula_weight 819.01
_space_group_crystal_system monoclinic
_space_group_IT_number 14
_space_group_name_Hall '-P 2yn'
_space_group_name_H-M_alt 'P 1 21/n 1'
_atom_sites_solution_hydrogens mixed
_audit_creation_method SHELXL-2014
_cell_angle_alpha 90
_cell_angle_beta 98.003(2)
_cell_angle_gamma 90
_cell_formula_units_Z 4
_cell_length_a 11.3109(11)
_cell_length_b 23.880(2)
_cell_length_c 17.4294(17)
_cell_measurement_reflns_used 4313
_cell_measurement_temperature 140(2)
_cell_measurement_theta_max 23.00
_cell_measurement_theta_min 2.20
_cell_volume 4661.9(8)
_computing_cell_refinement 'Bruker SAINT'
_computing_data_collection 'Bruker APEX2'
_computing_data_reduction 'Bruker SAINT'
_computing_molecular_graphics 'Bruker SHELXTL'
_computing_publication_material 'Bruker SHELXTL'
_computing_structure_refinement 'SHELXL-2014 (Sheldrick, 2014)'
_computing_structure_solution 'SHELXS-97 (Sheldrick, 2008)'
_diffrn_ambient_temperature 140(2)
_diffrn_measured_fraction_theta_full 1.000
_diffrn_measured_fraction_theta_max 0.994
_diffrn_measurement_device_type 'Bruker APEX-II CCD'
_diffrn_measurement_method '\f and \w scans'
_diffrn_radiation_type MoK\a
_diffrn_radiation_wavelength 0.71073
_diffrn_reflns_av_R_equivalents 0.0609
_diffrn_reflns_av_unetI/netI 0.0576
_diffrn_reflns_Laue_measured_fraction_full 1.000
_diffrn_reflns_Laue_measured_fraction_max 0.994
_diffrn_reflns_limit_h_max 13
_diffrn_reflns_limit_h_min -13
_diffrn_reflns_limit_k_max 29
_diffrn_reflns_limit_k_min -29
_diffrn_reflns_limit_l_max 21
_diffrn_reflns_limit_l_min -16
_diffrn_reflns_number 32993
_diffrn_reflns_point_group_measured_fraction_full 1.000
_diffrn_reflns_point_group_measured_fraction_max 0.994
_diffrn_reflns_theta_full 25.242
_diffrn_reflns_theta_max 25.794
_diffrn_reflns_theta_min 2.008
_exptl_absorpt_coefficient_mu 0.387
_exptl_absorpt_correction_T_max 0.746
_exptl_absorpt_correction_T_min 0.636
_exptl_absorpt_correction_type multi-scan
_exptl_absorpt_process_details sadabs
_exptl_crystal_colour yellow
_exptl_crystal_density_diffrn 1.167
_exptl_crystal_description block
_exptl_crystal_F_000 1760
_exptl_crystal_size_max 0.320
_exptl_crystal_size_mid 0.250
_exptl_crystal_size_min 0.080
_refine_diff_density_max 0.332
_refine_diff_density_min -0.273
_refine_diff_density_rms 0.050
_refine_ls_extinction_method none
_refine_ls_goodness_of_fit_ref 0.998
_refine_ls_hydrogen_treatment mixed
_refine_ls_matrix_type full
_refine_ls_number_parameters 538
_refine_ls_number_reflns 8911
_refine_ls_number_restraints 0
_refine_ls_restrained_S_all 0.998
_refine_ls_R_factor_all 0.0754
_refine_ls_R_factor_gt 0.0435
_refine_ls_shift/su_max 0.028
_refine_ls_shift/su_mean 0.000
_refine_ls_structure_factor_coef Fsqd
_refine_ls_weighting_details 'w=1/[\s^2^(Fo^2^)+(0.0462P)^2^+1.3721P] where P=(Fo^2^+2Fc^2^)/3'
_refine_ls_weighting_scheme calc
_refine_ls_wR_factor_gt 0.0947
_refine_ls_wR_factor_ref 0.1084
_reflns_Friedel_coverage 0.000
_reflns_number_gt 6253
_reflns_number_total 8911
_reflns_threshold_expression 'I > 2\s(I)'
_cod_data_source_file ja5b09579_si_002.cif
_cod_data_source_block 8
_cod_original_cell_volume 4662.0(8)
_cod_original_sg_symbol_H-M 'P 21/n'
_cod_database_code 4129691
_shelx_space_group_comment
; 
The symmetry employed for this shelxl refinement is uniquely defined 
by the following loop, which should always be used as a source of 
symmetry information in preference to the above space-group names. 
They are only intended as comments. 
;
_shelx_estimated_absorpt_t_min 0.886
_shelx_estimated_absorpt_t_max 0.970
_shelxl_version_number 2014-3

loop_
_space_group_symop_operation_xyz
'x, y, z'
'-x+1/2, y+1/2, -z+1/2'
'-x, -y, -z'
'x-1/2, -y-1/2, z-1/2'

loop_
_atom_site_label
_atom_site_type_symbol
_atom_site_fract_x
_atom_site_fract_y
_atom_site_fract_z
_atom_site_U_iso_or_equiv
_atom_site_adp_type
_atom_site_occupancy
_atom_site_site_symmetry_order
_atom_site_calc_flag
_atom_site_refinement_flags_posn
_atom_site_refinement_flags_adp
Fe1 Fe 0.40985(3) 0.06757(2) 0.26736(2) 0.02195(10) Uani 1 1 d . .
Si1 Si 0.39116(7) 0.09538(3) 0.09368(4) 0.03679(19) Uani 1 1 d . .
H1A H 0.513(2) 0.0856(10) 0.1034(14) 0.044 Uiso 1 1 d . U
H1B H 0.341(2) 0.0776(10) 0.0163(14) 0.044 Uiso 1 1 d . U
N1 N 0.32802(16) 0.06097(8) 0.16252(11) 0.0242(4) Uani 1 1 d . .
N2 N 0.34198(18) 0.09773(9) 0.35381(12) 0.0293(5) Uani 1 1 d . .
H2 H 0.379(2) 0.1282(10) 0.3618(13) 0.020(6) Uiso 1 1 d . .
N3 N 0.67551(16) 0.11007(8) 0.31295(11) 0.0247(4) Uani 1 1 d . .
N4 N 0.67128(16) 0.02143(8) 0.30268(11) 0.0245(4) Uani 1 1 d . .
C1 C 0.59863(19) 0.06697(9) 0.29411(12) 0.0224(5) Uani 1 1 d . .
C2 C 0.7908(2) 0.09178(11) 0.33260(16) 0.0342(6) Uani 1 1 d . .
H2A H 0.8591 0.1144 0.3479 0.041 Uiso 1 1 calc R U
C3 C 0.7883(2) 0.03618(10) 0.32614(15) 0.0342(6) Uani 1 1 d . .
H3 H 0.8546 0.0115 0.3358 0.041 Uiso 1 1 calc R U
C4 C 0.6448(2) 0.16857(9) 0.31803(14) 0.0271(5) Uani 1 1 d . .
C5 C 0.6178(2) 0.18812(10) 0.38891(15) 0.0317(6) Uani 1 1 d . .
C6 C 0.5959(2) 0.24512(11) 0.39502(17) 0.0390(7) Uani 1 1 d . .
H6 H 0.5754 0.2594 0.4423 0.047 Uiso 1 1 calc R U
C7 C 0.6032(2) 0.28164(11) 0.33421(18) 0.0419(7) Uani 1 1 d . .
C8 C 0.6328(2) 0.26026(11) 0.26582(17) 0.0401(7) Uani 1 1 d . .
H8 H 0.6388 0.2852 0.2241 0.048 Uiso 1 1 calc R U
C9 C 0.6541(2) 0.20348(10) 0.25575(15) 0.0321(6) Uani 1 1 d . .
C10 C 0.6872(2) 0.18231(12) 0.18062(15) 0.0407(7) Uani 1 1 d . .
H10A H 0.7729 0.1879 0.1799 0.061 Uiso 1 1 calc R U
H10B H 0.6419 0.2028 0.1375 0.061 Uiso 1 1 calc R U
H10C H 0.6685 0.1423 0.1754 0.061 Uiso 1 1 calc R U
C11 C 0.5795(3) 0.34333(12) 0.3424(2) 0.0671(10) Uani 1 1 d . .
H11A H 0.6185 0.3643 0.3047 0.101 Uiso 1 1 calc R U
H11B H 0.6113 0.3556 0.3949 0.101 Uiso 1 1 calc R U
H11C H 0.4932 0.3502 0.3330 0.101 Uiso 1 1 calc R U
C12 C 0.6188(2) 0.14967(11) 0.45710(15) 0.0400(7) Uani 1 1 d . .
H12A H 0.5999 0.1710 0.5018 0.060 Uiso 1 1 calc R U
H12B H 0.6981 0.1327 0.4695 0.060 Uiso 1 1 calc R U
H12C H 0.5591 0.1201 0.4445 0.060 Uiso 1 1 calc R U
C13 C 0.63432(19) -0.03599(9) 0.29262(14) 0.0245(5) Uani 1 1 d . .
C14 C 0.6401(2) -0.06164(10) 0.22159(15) 0.0314(6) Uani 1 1 d . .
C15 C 0.6121(2) -0.11812(11) 0.21622(16) 0.0401(7) Uani 1 1 d . .
H15 H 0.6159 -0.1369 0.1686 0.048 Uiso 1 1 calc R U
C16 C 0.5789(2) -0.14802(10) 0.27749(18) 0.0402(7) Uani 1 1 d . .
C17 C 0.5759(2) -0.12086(11) 0.34732(16) 0.0374(6) Uani 1 1 d . .
H17 H 0.5533 -0.1412 0.3898 0.045 Uiso 1 1 calc R U
C18 C 0.6051(2) -0.06484(10) 0.35662(14) 0.0291(5) Uani 1 1 d . .
C19 C 0.6111(2) -0.03684(12) 0.43408(14) 0.0389(7) Uani 1 1 d . .
H19A H 0.5752 -0.0613 0.4697 0.058 Uiso 1 1 calc R U
H19B H 0.5674 -0.0013 0.4282 0.058 Uiso 1 1 calc R U
H19C H 0.6947 -0.0296 0.4549 0.058 Uiso 1 1 calc R U
C20 C 0.5448(3) -0.20912(11) 0.2687(2) 0.0598(9) Uani 1 1 d . .
H20A H 0.4577 -0.2126 0.2616 0.090 Uiso 1 1 calc R U
H20B H 0.5787 -0.2296 0.3154 0.090 Uiso 1 1 calc R U
H20C H 0.5760 -0.2247 0.2236 0.090 Uiso 1 1 calc R U
C21 C 0.6764(3) -0.02953(13) 0.15497(16) 0.0501(8) Uani 1 1 d . .
H21A H 0.6768 -0.0546 0.1105 0.075 Uiso 1 1 calc R U
H21B H 0.7565 -0.0140 0.1698 0.075 Uiso 1 1 calc R U
H21C H 0.6196 0.0010 0.1410 0.075 Uiso 1 1 calc R U
C22 C 0.2130(2) 0.03572(10) 0.14122(13) 0.0251(5) Uani 1 1 d . .
C23 C 0.2057(2) -0.02081(10) 0.11859(13) 0.0273(5) Uani 1 1 d . .
C24 C 0.0945(2) -0.04418(11) 0.09314(14) 0.0320(6) Uani 1 1 d . .
H24 H 0.0897 -0.0822 0.0770 0.038 Uiso 1 1 calc R U
C25 C -0.0087(2) -0.01340(11) 0.09090(15) 0.0355(6) Uani 1 1 d . .
H25 H -0.0839 -0.0298 0.0726 0.043 Uiso 1 1 calc R U
C26 C -0.0022(2) 0.04112(11) 0.11535(15) 0.0338(6) Uani 1 1 d . .
H26 H -0.0738 0.0619 0.1150 0.041 Uiso 1 1 calc R U
C27 C 0.1070(2) 0.06693(10) 0.14077(13) 0.0278(5) Uani 1 1 d . .
C28 C 0.1073(2) 0.12766(10) 0.16474(15) 0.0318(6) Uani 1 1 d . .
H28 H 0.1912 0.1379 0.1860 0.038 Uiso 1 1 calc R U
C29 C 0.0298(2) 0.13750(11) 0.22870(16) 0.0392(7) Uani 1 1 d . .
H29A H -0.0534 0.1281 0.2093 0.059 Uiso 1 1 calc R U
H29B H 0.0350 0.1769 0.2444 0.059 Uiso 1 1 calc R U
H29C H 0.0580 0.1138 0.2734 0.059 Uiso 1 1 calc R U
C30 C 0.0684(3) 0.16565(12) 0.09503(17) 0.0469(7) Uani 1 1 d . .
H30A H 0.1188 0.1584 0.0547 0.070 Uiso 1 1 calc R U
H30B H 0.0767 0.2049 0.1112 0.070 Uiso 1 1 calc R U
H30C H -0.0151 0.1579 0.0746 0.070 Uiso 1 1 calc R U
C31 C 0.3155(2) -0.05743(10) 0.12032(15) 0.0326(6) Uani 1 1 d . .
H31 H 0.3827 -0.0383 0.1536 0.039 Uiso 1 1 calc R U
C32 C 0.3002(3) -0.11449(12) 0.1549(2) 0.0537(8) Uani 1 1 d . .
H32A H 0.2371 -0.1350 0.1222 0.081 Uiso 1 1 calc R U
H32B H 0.2781 -0.1102 0.2070 0.081 Uiso 1 1 calc R U
H32C H 0.3753 -0.1353 0.1580 0.081 Uiso 1 1 calc R U
C33 C 0.3510(3) -0.06361(16) 0.0402(2) 0.0827(13) Uani 1 1 d . .
H33A H 0.4250 -0.0854 0.0434 0.124 Uiso 1 1 calc R U
H33B H 0.3636 -0.0265 0.0189 0.124 Uiso 1 1 calc R U
H33C H 0.2874 -0.0830 0.0065 0.124 Uiso 1 1 calc R U
C34 C 0.3788(2) 0.17386(12) 0.09004(17) 0.0400(7) Uani 1 1 d . .
C35 C 0.3716(2) 0.20686(12) 0.15469(18) 0.0453(7) Uani 1 1 d . .
H35 H 0.3693 0.1892 0.2033 0.054 Uiso 1 1 calc R U
C36 C 0.3678(3) 0.26484(13) 0.1508(2) 0.0611(9) Uani 1 1 d . .
H36 H 0.3620 0.2862 0.1961 0.073 Uiso 1 1 calc R U
C37 C 0.3725(3) 0.29111(16) 0.0817(3) 0.0774(13) Uani 1 1 d . .
H37 H 0.3710 0.3308 0.0789 0.093 Uiso 1 1 calc R U
C38 C 0.3793(3) 0.26025(17) 0.0169(3) 0.0741(12) Uani 1 1 d . .
H38 H 0.3824 0.2786 -0.0311 0.089 Uiso 1 1 calc R U
C39 C 0.3817(3) 0.20177(15) 0.02021(19) 0.0568(9) Uani 1 1 d . .
H39 H 0.3854 0.1808 -0.0257 0.068 Uiso 1 1 calc R U
C40 C 0.24410(19) 0.09534(10) 0.39304(13) 0.0237(5) Uani 1 1 d . .
C41 C 0.2145(2) 0.14129(10) 0.43900(13) 0.0268(5) Uani 1 1 d . .
C42 C 0.1194(2) 0.13593(11) 0.48090(15) 0.0351(6) Uani 1 1 d . .
H42 H 0.1001 0.1663 0.5121 0.042 Uiso 1 1 calc R U
C43 C 0.0525(2) 0.08776(12) 0.47845(15) 0.0386(7) Uani 1 1 d . .
H43 H -0.0117 0.0848 0.5081 0.046 Uiso 1 1 calc R U
C44 C 0.0792(2) 0.04385(11) 0.43280(14) 0.0327(6) Uani 1 1 d . .
H44 H 0.0320 0.0108 0.4308 0.039 Uiso 1 1 calc R U
C45 C 0.17338(19) 0.04655(10) 0.38951(13) 0.0243(5) Uani 1 1 d . .
C46 C 0.2005(2) -0.00348(10) 0.34186(14) 0.0287(6) Uani 1 1 d . .
H46 H 0.2409 0.0109 0.2983 0.034 Uiso 1 1 calc R U
C47 C 0.2878(3) -0.04245(12) 0.38965(18) 0.0562(9) Uani 1 1 d . .
H47A H 0.3596 -0.0215 0.4106 0.084 Uiso 1 1 calc R U
H47B H 0.3097 -0.0730 0.3568 0.084 Uiso 1 1 calc R U
H47C H 0.2504 -0.0580 0.4324 0.084 Uiso 1 1 calc R U
C48 C 0.0909(2) -0.03654(11) 0.30581(15) 0.0360(6) Uani 1 1 d . .
H48A H 0.0531 -0.0542 0.3469 0.054 Uiso 1 1 calc R U
H48B H 0.1154 -0.0655 0.2714 0.054 Uiso 1 1 calc R U
H48C H 0.0340 -0.0111 0.2760 0.054 Uiso 1 1 calc R U
C49 C 0.2843(2) 0.19568(10) 0.44028(15) 0.0342(6) Uani 1 1 d . .
H49 H 0.3709 0.1856 0.4452 0.041 Uiso 1 1 calc R U
C50 C 0.2533(3) 0.22728(12) 0.36397(17) 0.0494(8) Uani 1 1 d . .
H50A H 0.2624 0.2022 0.3206 0.074 Uiso 1 1 calc R U
H50B H 0.3071 0.2594 0.3630 0.074 Uiso 1 1 calc R U
H50C H 0.1706 0.2405 0.3593 0.074 Uiso 1 1 calc R U
C51 C 0.2686(3) 0.23444(11) 0.50735(16) 0.0466(7) Uani 1 1 d . .
H51A H 0.1863 0.2483 0.5013 0.070 Uiso 1 1 calc R U
H51B H 0.3236 0.2662 0.5077 0.070 Uiso 1 1 calc R U
H51C H 0.2858 0.2139 0.5563 0.070 Uiso 1 1 calc R U

loop_
_atom_site_aniso_label
_atom_site_aniso_U_11
_atom_site_aniso_U_22
_atom_site_aniso_U_33
_atom_site_aniso_U_23
_atom_site_aniso_U_13
_atom_site_aniso_U_12
Fe1 0.01958(17) 0.02388(18) 0.02285(18) -0.00034(15) 0.00462(13) 0.00083(14)
Si1 0.0416(4) 0.0436(4) 0.0275(4) 0.0001(3) 0.0130(3) -0.0100(4)
N1 0.0226(10) 0.0253(10) 0.0251(10) 0.0003(9) 0.0048(8) -0.0006(8)
N2 0.0260(11) 0.0303(12) 0.0331(12) -0.0083(10) 0.0096(9) -0.0062(10)
N3 0.0212(10) 0.0223(10) 0.0308(11) 0.0012(9) 0.0046(8) -0.0006(8)
N4 0.0209(10) 0.0241(10) 0.0286(11) -0.0014(9) 0.0034(8) 0.0003(8)
C1 0.0260(12) 0.0224(12) 0.0196(12) 0.0014(10) 0.0064(9) 0.0010(10)
C2 0.0205(13) 0.0312(14) 0.0502(17) -0.0004(13) 0.0022(12) -0.0010(11)
C3 0.0189(13) 0.0324(15) 0.0508(17) -0.0014(13) 0.0026(11) 0.0051(11)
C4 0.0201(12) 0.0210(12) 0.0395(15) -0.0001(11) 0.0020(10) -0.0028(10)
C5 0.0244(13) 0.0310(14) 0.0393(16) -0.0021(12) 0.0026(11) -0.0045(11)
C6 0.0329(15) 0.0340(15) 0.0503(18) -0.0122(13) 0.0067(13) -0.0005(12)
C7 0.0292(15) 0.0282(15) 0.068(2) -0.0022(14) 0.0055(14) 0.0020(12)
C8 0.0308(14) 0.0311(15) 0.0572(19) 0.0156(14) 0.0020(13) -0.0035(12)
C9 0.0252(13) 0.0298(14) 0.0407(15) 0.0047(12) 0.0027(11) -0.0027(11)
C10 0.0378(16) 0.0419(16) 0.0430(17) 0.0105(13) 0.0079(13) -0.0045(13)
C11 0.060(2) 0.0320(17) 0.109(3) -0.0068(18) 0.012(2) 0.0048(15)
C12 0.0420(16) 0.0439(16) 0.0336(15) -0.0025(13) 0.0039(13) -0.0021(13)
C13 0.0183(12) 0.0218(12) 0.0326(14) -0.0013(10) 0.0009(10) 0.0023(9)
C14 0.0294(13) 0.0297(14) 0.0358(15) -0.0036(12) 0.0073(11) 0.0050(11)
C15 0.0382(16) 0.0364(16) 0.0444(17) -0.0177(13) 0.0011(13) 0.0041(12)
C16 0.0325(15) 0.0244(14) 0.060(2) -0.0001(14) -0.0049(13) 0.0028(11)
C17 0.0323(14) 0.0321(15) 0.0461(17) 0.0107(13) -0.0008(12) -0.0031(12)
C18 0.0227(12) 0.0306(13) 0.0321(14) 0.0031(11) -0.0023(10) 0.0040(11)
C19 0.0410(16) 0.0448(17) 0.0303(15) 0.0052(13) 0.0027(12) -0.0016(13)
C20 0.060(2) 0.0281(15) 0.084(3) -0.0012(16) -0.0128(18) -0.0034(14)
C21 0.062(2) 0.0536(19) 0.0386(17) -0.0079(14) 0.0203(15) -0.0001(15)
C22 0.0263(13) 0.0316(13) 0.0174(12) 0.0039(10) 0.0026(10) -0.0001(10)
C23 0.0280(13) 0.0323(14) 0.0219(13) 0.0028(11) 0.0044(10) -0.0005(11)
C24 0.0348(14) 0.0326(14) 0.0283(14) 0.0010(11) 0.0026(11) -0.0055(12)
C25 0.0278(14) 0.0437(16) 0.0332(15) 0.0011(12) -0.0017(11) -0.0070(12)
C26 0.0236(13) 0.0400(15) 0.0368(15) 0.0063(12) 0.0005(11) 0.0041(11)
C27 0.0268(12) 0.0342(13) 0.0223(12) 0.0080(11) 0.0031(10) 0.0024(11)
C28 0.0269(13) 0.0319(14) 0.0369(15) 0.0043(12) 0.0054(11) 0.0043(11)
C29 0.0373(15) 0.0385(16) 0.0420(16) 0.0013(13) 0.0061(12) 0.0116(12)
C30 0.0519(18) 0.0418(17) 0.0477(18) 0.0144(14) 0.0091(14) 0.0114(14)
C31 0.0296(13) 0.0281(14) 0.0408(15) -0.0034(12) 0.0069(11) -0.0003(11)
C32 0.0427(17) 0.0392(17) 0.080(2) 0.0125(16) 0.0106(16) 0.0100(14)
C33 0.096(3) 0.098(3) 0.064(2) 0.018(2) 0.047(2) 0.052(2)
C34 0.0264(14) 0.0475(17) 0.0447(17) 0.0198(14) 0.0005(12) -0.0072(12)
C35 0.0388(16) 0.0385(16) 0.058(2) 0.0141(15) 0.0025(14) -0.0049(13)
C36 0.0432(18) 0.0391(18) 0.096(3) 0.0117(18) -0.0098(18) -0.0026(14)
C37 0.049(2) 0.048(2) 0.127(4) 0.038(3) -0.018(2) -0.0061(17)
C38 0.050(2) 0.076(3) 0.092(3) 0.057(2) -0.006(2) -0.0184(19)
C39 0.0399(17) 0.073(2) 0.055(2) 0.0255(18) -0.0012(15) -0.0117(16)
C40 0.0206(12) 0.0313(13) 0.0188(12) 0.0006(10) 0.0015(9) 0.0036(10)
C41 0.0265(13) 0.0291(13) 0.0245(13) 0.0007(10) 0.0020(10) 0.0072(10)
C42 0.0356(14) 0.0374(15) 0.0341(15) -0.0065(12) 0.0115(12) 0.0077(12)
C43 0.0346(15) 0.0481(17) 0.0369(16) -0.0032(13) 0.0181(12) 0.0037(13)
C44 0.0277(14) 0.0387(15) 0.0325(15) 0.0030(12) 0.0074(11) -0.0021(11)
C45 0.0220(12) 0.0305(13) 0.0196(12) 0.0027(10) 0.0007(9) 0.0036(10)
C46 0.0286(13) 0.0324(14) 0.0260(13) -0.0005(11) 0.0066(11) -0.0011(11)
C47 0.0554(19) 0.0474(18) 0.060(2) -0.0180(16) -0.0134(16) 0.0234(15)
C48 0.0349(15) 0.0413(16) 0.0326(15) -0.0061(12) 0.0076(12) -0.0062(12)
C49 0.0347(14) 0.0330(14) 0.0352(15) -0.0075(12) 0.0061(12) 0.0022(12)
C50 0.066(2) 0.0321(15) 0.0494(19) 0.0012(14) 0.0064(16) -0.0039(14)
C51 0.0495(18) 0.0405(17) 0.0483(18) -0.0159(14) 0.0015(14) 0.0032(14)

loop_
_atom_type_symbol
_atom_type_description
_atom_type_scat_dispersion_real
_atom_type_scat_dispersion_imag
_atom_type_scat_source
C C 0.0033 0.0016 'International Tables Vol C Tables 4.2.6.8 and 6.1.1.4'
H H 0.0000 0.0000 'International Tables Vol C Tables 4.2.6.8 and 6.1.1.4'
N N 0.0061 0.0033 'International Tables Vol C Tables 4.2.6.8 and 6.1.1.4'
Si Si 0.0817 0.0704 'International Tables Vol C Tables 4.2.6.8 and 6.1.1.4'
Fe Fe 0.3463 0.8444 'International Tables Vol C Tables 4.2.6.8 and 6.1.1.4'

loop_
_geom_angle_atom_site_label_1
_geom_angle_atom_site_label_2
_geom_angle_atom_site_label_3
_geom_angle
N2 Fe1 N1 125.39(8)
N2 Fe1 C1 109.24(9)
N1 Fe1 C1 122.76(8)
N1 Si1 C34 118.13(11)
N1 Si1 H1A 110.1(10)
C34 Si1 H1A 103.9(10)
N1 Si1 H1B 111.5(9)
C34 Si1 H1B 104.0(10)
H1A Si1 H1B 108.6(14)
C22 N1 Si1 118.52(15)
C22 N1 Fe1 125.12(14)
Si1 N1 Fe1 115.86(10)
C40 N2 Fe1 143.82(18)
C40 N2 H2 111.7(15)
Fe1 N2 H2 102.0(15)
C1 N3 C2 111.91(19)
C1 N3 C4 126.61(18)
C2 N3 C4 121.35(19)
C1 N4 C3 111.69(19)
C1 N4 C13 126.09(18)
C3 N4 C13 122.16(19)
N3 C1 N4 102.89(18)
N3 C1 Fe1 129.73(16)
N4 C1 Fe1 127.18(16)
C3 C2 N3 106.7(2)
C3 C2 H2A 126.6
N3 C2 H2A 126.6
C2 C3 N4 106.8(2)
C2 C3 H3 126.6
N4 C3 H3 126.6
C9 C4 C5 122.9(2)
C9 C4 N3 119.3(2)
C5 C4 N3 117.5(2)
C6 C5 C4 117.3(2)
C6 C5 C12 121.4(2)
C4 C5 C12 121.2(2)
C7 C6 C5 121.9(3)
C7 C6 H6 119.1
C5 C6 H6 119.1
C8 C7 C6 118.4(2)
C8 C7 C11 120.8(3)
C6 C7 C11 120.8(3)
C7 C8 C9 122.4(3)
C7 C8 H8 118.8
C9 C8 H8 118.8
C4 C9 C8 117.0(2)
C4 C9 C10 122.5(2)
C8 C9 C10 120.5(2)
C9 C10 H10A 109.5
C9 C10 H10B 109.5
H10A C10 H10B 109.5
C9 C10 H10C 109.5
H10A C10 H10C 109.5
H10B C10 H10C 109.5
C7 C11 H11A 109.5
C7 C11 H11B 109.5
H11A C11 H11B 109.5
C7 C11 H11C 109.5
H11A C11 H11C 109.5
H11B C11 H11C 109.5
C5 C12 H12A 109.5
C5 C12 H12B 109.5
H12A C12 H12B 109.5
C5 C12 H12C 109.5
H12A C12 H12C 109.5
H12B C12 H12C 109.5
C18 C13 C14 122.8(2)
C18 C13 N4 118.2(2)
C14 C13 N4 118.7(2)
C15 C14 C13 116.8(2)
C15 C14 C21 122.1(2)
C13 C14 C21 121.1(2)
C16 C15 C14 122.4(2)
C16 C15 H15 118.8
C14 C15 H15 118.8
C15 C16 C17 118.8(2)
C15 C16 C20 121.0(3)
C17 C16 C20 120.3(3)
C18 C17 C16 121.5(2)
C18 C17 H17 119.3
C16 C17 H17 119.3
C17 C18 C13 117.7(2)
C17 C18 C19 121.1(2)
C13 C18 C19 121.0(2)
C18 C19 H19A 109.5
C18 C19 H19B 109.5
H19A C19 H19B 109.5
C18 C19 H19C 109.5
H19A C19 H19C 109.5
H19B C19 H19C 109.5
C16 C20 H20A 109.5
C16 C20 H20B 109.5
H20A C20 H20B 109.5
C16 C20 H20C 109.5
H20A C20 H20C 109.5
H20B C20 H20C 109.5
C14 C21 H21A 109.5
C14 C21 H21B 109.5
H21A C21 H21B 109.5
C14 C21 H21C 109.5
H21A C21 H21C 109.5
H21B C21 H21C 109.5
C23 C22 C27 119.3(2)
C23 C22 N1 119.5(2)
C27 C22 N1 121.2(2)
C24 C23 C22 119.3(2)
C24 C23 C31 118.5(2)
C22 C23 C31 122.2(2)
C25 C24 C23 121.4(2)
C25 C24 H24 119.3
C23 C24 H24 119.3
C26 C25 C24 119.4(2)
C26 C25 H25 120.3
C24 C25 H25 120.3
C25 C26 C27 121.7(2)
C25 C26 H26 119.1
C27 C26 H26 119.1
C26 C27 C22 118.8(2)
C26 C27 C28 118.7(2)
C22 C27 C28 122.5(2)
C27 C28 C29 111.7(2)
C27 C28 C30 111.1(2)
C29 C28 C30 110.9(2)
C27 C28 H28 107.6
C29 C28 H28 107.6
C30 C28 H28 107.6
C28 C29 H29A 109.5
C28 C29 H29B 109.5
H29A C29 H29B 109.5
C28 C29 H29C 109.5
H29A C29 H29C 109.5
H29B C29 H29C 109.5
C28 C30 H30A 109.5
C28 C30 H30B 109.5
H30A C30 H30B 109.5
C28 C30 H30C 109.5
H30A C30 H30C 109.5
H30B C30 H30C 109.5
C32 C31 C33 109.9(2)
C32 C31 C23 112.9(2)
C33 C31 C23 111.1(2)
C32 C31 H31 107.6
C33 C31 H31 107.6
C23 C31 H31 107.6
C31 C32 H32A 109.5
C31 C32 H32B 109.5
H32A C32 H32B 109.5
C31 C32 H32C 109.5
H32A C32 H32C 109.5
H32B C32 H32C 109.5
C31 C33 H33A 109.5
C31 C33 H33B 109.5
H33A C33 H33B 109.5
C31 C33 H33C 109.5
H33A C33 H33C 109.5
H33B C33 H33C 109.5
C35 C34 C39 116.7(3)
C35 C34 Si1 123.5(2)
C39 C34 Si1 119.7(3)
C36 C35 C34 122.2(3)
C36 C35 H35 118.9
C34 C35 H35 118.9
C37 C36 C35 119.8(4)
C37 C36 H36 120.1
C35 C36 H36 120.1
C38 C37 C36 119.8(3)
C38 C37 H37 120.1
C36 C37 H37 120.1
C37 C38 C39 120.7(3)
C37 C38 H38 119.7
C39 C38 H38 119.7
C34 C39 C38 120.8(4)
C34 C39 H39 119.6
C38 C39 H39 119.6
N2 C40 C45 120.1(2)
N2 C40 C41 120.9(2)
C45 C40 C41 119.0(2)
C42 C41 C40 119.0(2)
C42 C41 C49 120.7(2)
C40 C41 C49 120.3(2)
C43 C42 C41 121.7(2)
C43 C42 H42 119.2
C41 C42 H42 119.2
C42 C43 C44 119.5(2)
C42 C43 H43 120.3
C44 C43 H43 120.3
C43 C44 C45 121.7(2)
C43 C44 H44 119.2
C45 C44 H44 119.2
C44 C45 C40 119.2(2)
C44 C45 C46 119.4(2)
C40 C45 C46 121.3(2)
C45 C46 C47 110.4(2)
C45 C46 C48 114.79(19)
C47 C46 C48 109.7(2)
C45 C46 H46 107.2
C47 C46 H46 107.2
C48 C46 H46 107.2
C46 C47 H47A 109.5
C46 C47 H47B 109.5
H47A C47 H47B 109.5
C46 C47 H47C 109.5
H47A C47 H47C 109.5
H47B C47 H47C 109.5
C46 C48 H48A 109.5
C46 C48 H48B 109.5
H48A C48 H48B 109.5
C46 C48 H48C 109.5
H48A C48 H48C 109.5
H48B C48 H48C 109.5
C41 C49 C51 114.6(2)
C41 C49 C50 110.7(2)
C51 C49 C50 109.4(2)
C41 C49 H49 107.3
C51 C49 H49 107.3
C50 C49 H49 107.3
C49 C50 H50A 109.5
C49 C50 H50B 109.5
H50A C50 H50B 109.5
C49 C50 H50C 109.5
H50A C50 H50C 109.5
H50B C50 H50C 109.5
C49 C51 H51A 109.5
C49 C51 H51B 109.5
H51A C51 H51B 109.5
C49 C51 H51C 109.5
H51A C51 H51C 109.5
H51B C51 H51C 109.5

loop_
_geom_bond_atom_site_label_1
_geom_bond_atom_site_label_2
_geom_bond_distance
Fe1 N2 1.924(2)
Fe1 N1 1.9365(19)
Fe1 C1 2.121(2)
Si1 N1 1.6922(19)
Si1 C34 1.880(3)
Si1 H1A 1.38(2)
Si1 H1B 1.45(2)
N1 C22 1.435(3)
N2 C40 1.381(3)
N2 H2 0.84(2)
N3 C1 1.358(3)
N3 C2 1.372(3)
N3 C4 1.445(3)
N4 C1 1.359(3)
N4 C3 1.376(3)
N4 C13 1.437(3)
C2 C3 1.332(3)
C2 H2A 0.9500
C3 H3 0.9500
C4 C9 1.384(3)
C4 C5 1.394(3)
C5 C6 1.390(3)
C5 C12 1.501(3)
C6 C7 1.384(4)
C6 H6 0.9500
C7 C8 1.380(4)
C7 C11 1.508(4)
C8 C9 1.393(3)
C8 H8 0.9500
C9 C10 1.499(4)
C10 H10A 0.9800
C10 H10B 0.9800
C10 H10C 0.9800
C11 H11A 0.9800
C11 H11B 0.9800
C11 H11C 0.9800
C12 H12A 0.9800
C12 H12B 0.9800
C12 H12C 0.9800
C13 C18 1.389(3)
C13 C14 1.391(3)
C14 C15 1.385(3)
C14 C21 1.496(4)
C15 C16 1.379(4)
C15 H15 0.9500
C16 C17 1.384(4)
C16 C20 1.512(4)
C17 C18 1.382(3)
C17 H17 0.9500
C18 C19 1.500(3)
C19 H19A 0.9800
C19 H19B 0.9800
C19 H19C 0.9800
C20 H20A 0.9800
C20 H20B 0.9800
C20 H20C 0.9800
C21 H21A 0.9800
C21 H21B 0.9800
C21 H21C 0.9800
C22 C23 1.406(3)
C22 C27 1.411(3)
C23 C24 1.391(3)
C23 C31 1.515(3)
C24 C25 1.376(3)
C24 H24 0.9500
C25 C26 1.369(4)
C25 H25 0.9500
C26 C27 1.396(3)
C26 H26 0.9500
C27 C28 1.509(3)
C28 C29 1.529(3)
C28 C30 1.531(3)
C28 H28 1.0000
C29 H29A 0.9800
C29 H29B 0.9800
C29 H29C 0.9800
C30 H30A 0.9800
C30 H30B 0.9800
C30 H30C 0.9800
C31 C32 1.510(4)
C31 C33 1.513(4)
C31 H31 1.0000
C32 H32A 0.9800
C32 H32B 0.9800
C32 H32C 0.9800
C33 H33A 0.9800
C33 H33B 0.9800
C33 H33C 0.9800
C34 C35 1.387(4)
C34 C39 1.392(4)
C35 C36 1.387(4)
C35 H35 0.9500
C36 C37 1.365(5)
C36 H36 0.9500
C37 C38 1.360(5)
C37 H37 0.9500
C38 C39 1.398(5)
C38 H38 0.9500
C39 H39 0.9500
C40 C45 1.410(3)
C40 C41 1.426(3)
C41 C42 1.388(3)
C41 C49 1.518(3)
C42 C43 1.375(4)
C42 H42 0.9500
C43 C44 1.375(3)
C43 H43 0.9500
C44 C45 1.390(3)
C44 H44 0.9500
C45 C46 1.511(3)
C46 C47 1.518(4)
C46 C48 1.529(3)
C46 H46 1.0000
C47 H47A 0.9800
C47 H47B 0.9800
C47 H47C 0.9800
C48 H48A 0.9800
C48 H48B 0.9800
C48 H48C 0.9800
C49 C51 1.521(3)
C49 C50 1.527(4)
C49 H49 1.0000
C50 H50A 0.9800
C50 H50B 0.9800
C50 H50C 0.9800
C51 H51A 0.9800
C51 H51B 0.9800
C51 H51C 0.9800

loop_
_geom_torsion_atom_site_label_1
_geom_torsion_atom_site_label_2
_geom_torsion_atom_site_label_3
_geom_torsion_atom_site_label_4
_geom_torsion
C34 Si1 N1 C22 99.27(19)
C34 Si1 N1 Fe1 -73.04(15)
C2 N3 C1 N4 -0.2(2)
C4 N3 C1 N4 -176.2(2)
C2 N3 C1 Fe1 174.88(17)
C4 N3 C1 Fe1 -1.1(3)
C3 N4 C1 N3 0.2(2)
C13 N4 C1 N3 177.5(2)
C3 N4 C1 Fe1 -175.10(17)
C13 N4 C1 Fe1 2.3(3)
C1 N3 C2 C3 0.2(3)
C4 N3 C2 C3 176.4(2)
N3 C2 C3 N4 -0.1(3)
C1 N4 C3 C2 -0.1(3)
C13 N4 C3 C2 -177.5(2)
C1 N3 C4 C9 -97.5(3)
C2 N3 C4 C9 86.9(3)
C1 N3 C4 C5 88.4(3)
C2 N3 C4 C5 -87.2(3)
C9 C4 C5 C6 2.1(3)
N3 C4 C5 C6 175.9(2)
C9 C4 C5 C12 -174.7(2)
N3 C4 C5 C12 -0.9(3)
C4 C5 C6 C7 -1.5(4)
C12 C5 C6 C7 175.3(2)
C5 C6 C7 C8 0.2(4)
C5 C6 C7 C11 -179.8(3)
C6 C7 C8 C9 0.7(4)
C11 C7 C8 C9 -179.3(3)
C5 C4 C9 C8 -1.2(3)
N3 C4 C9 C8 -175.0(2)
C5 C4 C9 C10 177.9(2)
N3 C4 C9 C10 4.2(3)
C7 C8 C9 C4 -0.2(4)
C7 C8 C9 C10 -179.4(2)
C1 N4 C13 C18 -89.9(3)
C3 N4 C13 C18 87.2(3)
C1 N4 C13 C14 96.0(3)
C3 N4 C13 C14 -86.9(3)
C18 C13 C14 C15 1.6(3)
N4 C13 C14 C15 175.3(2)
C18 C13 C14 C21 -177.7(2)
N4 C13 C14 C21 -3.9(3)
C13 C14 C15 C16 0.6(4)
C21 C14 C15 C16 179.8(3)
C14 C15 C16 C17 -1.4(4)
C14 C15 C16 C20 177.8(2)
C15 C16 C17 C18 0.1(4)
C20 C16 C17 C18 -179.1(2)
C16 C17 C18 C13 1.9(4)
C16 C17 C18 C19 -175.1(2)
C14 C13 C18 C17 -2.8(3)
N4 C13 C18 C17 -176.6(2)
C14 C13 C18 C19 174.2(2)
N4 C13 C18 C19 0.4(3)
Si1 N1 C22 C23 93.5(2)
Fe1 N1 C22 C23 -95.0(2)
Si1 N1 C22 C27 -85.0(2)
Fe1 N1 C22 C27 86.6(2)
C27 C22 C23 C24 2.7(3)
N1 C22 C23 C24 -175.8(2)
C27 C22 C23 C31 -177.8(2)
N1 C22 C23 C31 3.7(3)
C22 C23 C24 C25 -1.1(4)
C31 C23 C24 C25 179.3(2)
C23 C24 C25 C26 -1.0(4)
C24 C25 C26 C27 1.7(4)
C25 C26 C27 C22 -0.1(4)
C25 C26 C27 C28 178.3(2)
C23 C22 C27 C26 -2.1(3)
N1 C22 C27 C26 176.4(2)
C23 C22 C27 C28 179.6(2)
N1 C22 C27 C28 -1.9(3)
C26 C27 C28 C29 56.5(3)
C22 C27 C28 C29 -125.2(2)
C26 C27 C28 C30 -68.0(3)
C22 C27 C28 C30 110.4(3)
C24 C23 C31 C32 -45.3(3)
C22 C23 C31 C32 135.2(3)
C24 C23 C31 C33 78.7(3)
C22 C23 C31 C33 -100.8(3)
N1 Si1 C34 C35 29.8(3)
N1 Si1 C34 C39 -153.0(2)
C39 C34 C35 C36 -0.2(4)
Si1 C34 C35 C36 177.1(2)
C34 C35 C36 C37 -0.7(4)
C35 C36 C37 C38 0.9(5)
C36 C37 C38 C39 -0.1(5)
C35 C34 C39 C38 1.0(4)
Si1 C34 C39 C38 -176.5(2)
C37 C38 C39 C34 -0.8(5)
Fe1 N2 C40 C45 25.0(4)
Fe1 N2 C40 C41 -156.5(2)
N2 C40 C41 C42 -176.4(2)
C45 C40 C41 C42 2.1(3)
N2 C40 C41 C49 5.1(3)
C45 C40 C41 C49 -176.4(2)
C40 C41 C42 C43 -0.7(4)
C49 C41 C42 C43 177.7(2)
C41 C42 C43 C44 -0.7(4)
C42 C43 C44 C45 0.8(4)
C43 C44 C45 C40 0.6(4)
C43 C44 C45 C46 178.5(2)
N2 C40 C45 C44 176.5(2)
C41 C40 C45 C44 -2.0(3)
N2 C40 C45 C46 -1.4(3)
C41 C40 C45 C46 -179.9(2)
C44 C45 C46 C47 -89.4(3)
C40 C45 C46 C47 88.5(3)
C44 C45 C46 C48 35.3(3)
C40 C45 C46 C48 -146.9(2)
C42 C41 C49 C51 18.2(3)
C40 C41 C49 C51 -163.4(2)
C42 C41 C49 C50 -106.1(3)
C40 C41 C49 C50 72.4(3)
